data_4339239
loop_
_publ_author_name
'Milios, Constantinos J.'
'Gass, Ian A.'
'Vinslava, Alina'
'Budd, Laura'
'Parsons, Simon'
'Wernsdorfer, Wolfgang'
'Perlepes, Spyros P.'
'Christou, George'
'Brechin, Euan K.'

_publ_section_title
;
 Two frustrated, bitetrahedral single-molecule magnets.
;
_journal_issue 16
_journal_name_full 'Inorganic chemistry'
_journal_page_first 6215
_journal_page_last 6217
_journal_paper_doi 10.1021/ic7006638
_journal_volume 46
_journal_year 2007
_chemical_compound_source 'C. Milios CM2668 '
_chemical_formula_moiety
;
[NMe4][Mn7O2(Et-Sal)6(OAc)5(EtOH)0.75(H2O)1.25].0.25H2O
;
_chemical_formula_sum 'C69.5 H88.5 Mn7 N7 O26.25'
_chemical_formula_weight 1826.55
_chemical_name_systematic
; 
 ? 
;
_space_group_IT_number 14
_symmetry_cell_setting monoclinic
_symmetry_space_group_name_Hall '-P 2yn'
_symmetry_space_group_name_H-M 'P 1 21/n 1'
_atom_sites_solution_hydrogens geom
_atom_sites_solution_primary Patterson
_atom_sites_solution_secondary difmap
_audit_creation_date 06-10-28
_audit_creation_method SHELXL-97
_cell_angle_alpha 90.00
_cell_angle_beta 90.182(2)
_cell_angle_gamma 90.00
_cell_formula_units_Z 4
_cell_length_a 14.8484(9)
_cell_length_b 24.6631(15)
_cell_length_c 21.0364(14)
_cell_measurement_reflns_used 6128
_cell_measurement_temperature 150(2)
_cell_measurement_theta_max 24
_cell_measurement_theta_min 2
_cell_volume 7703.7(8)
_computing_cell_refinement Saint
_computing_data_collection Smart
_computing_data_reduction Saint
_computing_molecular_graphics XP
_computing_publication_material 'XCIF, PLATON'
_computing_structure_refinement 'SHELXL-97 (Sheldrick, 1997)'
_computing_structure_solution DIRDIF
_diffrn_ambient_temperature 150(2)
_diffrn_measured_fraction_theta_full 0.993
_diffrn_measured_fraction_theta_max 0.993
_diffrn_measurement_device_type 'Bruker Smart Apex CCD'
_diffrn_measurement_method 'Omega and phi'
_diffrn_radiation_monochromator graphite
_diffrn_radiation_source 'fine-focus sealed tube'
_diffrn_radiation_type MoK\a
_diffrn_radiation_wavelength 0.71073
_diffrn_reflns_av_R_equivalents 0.0572
_diffrn_reflns_av_sigmaI/netI 0.0610
_diffrn_reflns_limit_h_max 18
_diffrn_reflns_limit_h_min -18
_diffrn_reflns_limit_k_max 30
_diffrn_reflns_limit_k_min -29
_diffrn_reflns_limit_l_max 25
_diffrn_reflns_limit_l_min -25
_diffrn_reflns_number 76200
_diffrn_reflns_theta_full 26.03
_diffrn_reflns_theta_max 26.03
_diffrn_reflns_theta_min 1.60
_exptl_absorpt_coefficient_mu 1.193
_exptl_absorpt_correction_T_max 0.8311
_exptl_absorpt_correction_T_min 0.4904
_exptl_absorpt_correction_type 'Numerical + multican'
_exptl_absorpt_process_details Sadabs
_exptl_crystal_colour black
_exptl_crystal_density_diffrn 1.575
_exptl_crystal_density_method 'not measured'
_exptl_crystal_description plate
_exptl_crystal_F_000 3758
_exptl_crystal_recrystallization_method
;
From EtOH
;
_exptl_crystal_size_max 0.38
_exptl_crystal_size_mid 0.30
_exptl_crystal_size_min 0.08
_refine_diff_density_max 0.999
_refine_diff_density_min -0.759
_refine_diff_density_rms 0.090
_refine_ls_extinction_method none
_refine_ls_goodness_of_fit_ref 1.018
_refine_ls_hydrogen_treatment riding
_refine_ls_matrix_type full
_refine_ls_number_parameters 972
_refine_ls_number_reflns 15083
_refine_ls_number_restraints 17
_refine_ls_restrained_S_all 1.024
_refine_ls_R_factor_all 0.0912
_refine_ls_R_factor_gt 0.0564
_refine_ls_shift/su_max 0.006
_refine_ls_shift/su_mean 0.000
_refine_ls_structure_factor_coef Fsqd
_refine_ls_weighting_details 'calc w=1/[\s^2^(Fo^2^)+(0.0634P)^2^+16.4514P] where P=(Fo^2^+2Fc^2^)/3'
_refine_ls_weighting_scheme calc
_refine_ls_wR_factor_gt 0.1330
_refine_ls_wR_factor_ref 0.1464
_reflns_number_gt 10493
_reflns_number_total 15083
_reflns_threshold_expression >2sigma(I)
_cod_data_source_file ic7006638-file004.cif
_cod_data_source_block eb6143
_cod_depositor_comments
;
The following automatic conversions were performed:

'_symmetry_cell_setting' value 'Monoclinic' changed to 'monoclinic'
according to
/usr/data/users/saulius/automatic-downloads/retrospective/ACS/lib/dictionaries/cif_core.dic
dictionary named 'cif_core.dic' version 2.4.2 from 2011-04-26.

Automatic conversion script
Id: cif_fix_values 2281 2013-09-26 08:29:07Z andrius 
;
_cod_original_cell_volume 7703.6(8)
_cod_original_sg_symbol_Hall ' -P 2yn'
_cod_original_sg_symbol_H-M P21/n
_cod_original_formula_sum 'C69.50 H88.50 Mn7 N7 O26.25'
_cod_database_code 4339239

loop_
_symmetry_equiv_pos_as_xyz
'x, y, z'
'-x+1/2, y+1/2, -z+1/2'
'-x, -y, -z'
'x-1/2, -y-1/2, z-1/2'

loop_
_atom_site_label
_atom_site_type_symbol
_atom_site_fract_x
_atom_site_fract_y
_atom_site_fract_z
_atom_site_U_iso_or_equiv
_atom_site_adp_type
_atom_site_occupancy
_atom_site_symmetry_multiplicity
_atom_site_calc_flag
_atom_site_refinement_flags
_atom_site_disorder_assembly
_atom_site_disorder_group
Mn1 Mn -0.53079(5) 0.09766(3) -0.20828(4) 0.03724(19) Uani 1 1 d . A .
Mn2 Mn -0.32550(5) 0.08429(3) -0.24505(3) 0.03567(18) Uani 1 1 d . . .
Mn3 Mn -0.44475(5) 0.17590(3) -0.31481(3) 0.03636(19) Uani 1 1 d . A .
Mn4 Mn -0.43320(4) 0.25167(3) 0.02487(3) 0.02432(15) Uani 1 1 d . . .
Mn5 Mn -0.24810(4) 0.29420(3) -0.03931(3) 0.02882(17) Uani 1 1 d . B .
Mn6 Mn -0.43986(4) 0.35045(3) -0.07262(3) 0.02617(16) Uani 1 1 d . . .
Mn7 Mn -0.39327(5) 0.21603(3) -0.14327(4) 0.0399(2) Uani 1 1 d . . .
O1 O -0.42941(19) 0.12786(12) -0.24693(15) 0.0324(7) Uani 1 1 d . A .
O2 O -0.37540(18) 0.28968(11) -0.04242(13) 0.0256(6) Uani 1 1 d . . .
O11 O -0.6300(2) 0.06608(12) -0.17077(16) 0.0404(8) Uani 1 1 d . . .
C11 C -0.7147(3) 0.08192(18) -0.1681(2) 0.0344(11) Uani 1 1 d . C .
C21 C -0.7691(3) 0.0563(2) -0.1226(2) 0.0405(12) Uani 1 1 d . . .
H21 H -0.7438 0.0292 -0.0960 0.049 Uiso 1 1 calc R C .
C31 C -0.8575(3) 0.0698(2) -0.1161(3) 0.0542(15) Uani 1 1 d . C .
H31 H -0.8932 0.0523 -0.0847 0.065 Uiso 1 1 calc R . .
C41 C -0.8955(4) 0.1087(3) -0.1548(3) 0.0673(18) Uani 1 1 d . . .
H41 H -0.9573 0.1180 -0.1502 0.081 Uiso 1 1 calc R C .
C51 C -0.8435(3) 0.1343(3) -0.2002(3) 0.0563(15) Uani 1 1 d . C .
H51 H -0.8705 0.1608 -0.2269 0.068 Uiso 1 1 calc R . .
C61 C -0.7521(3) 0.1222(2) -0.2078(2) 0.0360(11) Uani 1 1 d . . .
C71 C -0.6998(3) 0.1515(2) -0.2561(2) 0.0348(11) Uani 1 1 d . C .
N81 N -0.6126(2) 0.14587(15) -0.25851(17) 0.0310(8) Uani 1 1 d . . .
O91 O -0.5715(2) 0.17757(14) -0.30371(15) 0.0405(8) Uani 1 1 d . A .
C101 C -0.7452(3) 0.1901(3) -0.3009(2) 0.0549(16) Uani 1 1 d . . .
H10A H -0.8059 0.1762 -0.3117 0.066 Uiso 1 1 calc R C .
H10B H -0.7100 0.1925 -0.3406 0.066 Uiso 1 1 calc R . .
C111 C -0.7541(4) 0.2468(3) -0.2718(3) 0.0638(18) Uani 1 1 d . C .
H11A H -0.7841 0.2709 -0.3023 0.096 Uiso 1 1 calc R . .
H11B H -0.6941 0.2610 -0.2618 0.096 Uiso 1 1 calc R . .
H11C H -0.7899 0.2447 -0.2328 0.096 Uiso 1 1 calc R . .
O12 O -0.2210(2) 0.04336(16) -0.24173(17) 0.0508(9) Uani 1 1 d . C .
C12 C -0.1807(3) 0.02157(19) -0.1917(3) 0.0406(12) Uani 1 1 d . . .
C22 C -0.0896(3) 0.0080(2) -0.1987(3) 0.0513(14) Uani 1 1 d . C .
H22 H -0.0601 0.0150 -0.2378 0.062 Uiso 1 1 calc R . .
C32 C -0.0426(4) -0.0151(2) -0.1496(4) 0.0654(18) Uani 1 1 d . . .
H32 H 0.0189 -0.0245 -0.1553 0.078 Uiso 1 1 calc R C .
C42 C -0.0833(4) -0.0248(3) -0.0923(4) 0.0689(19) Uani 1 1 d . C .
H42 H -0.0499 -0.0399 -0.0580 0.083 Uiso 1 1 calc R . .
C52 C -0.1724(4) -0.0126(2) -0.0852(3) 0.0560(15) Uani 1 1 d . . .
H52 H -0.2003 -0.0197 -0.0454 0.067 Uiso 1 1 calc R C .
C62 C -0.2249(3) 0.01018(18) -0.1345(2) 0.0365(11) Uani 1 1 d . C .
C72 C -0.3214(3) 0.01983(17) -0.1245(2) 0.0332(10) Uani 1 1 d . . .
N82 N -0.3673(2) 0.04680(14) -0.16623(18) 0.0324(9) Uani 1 1 d . C .
O92 O -0.45801(19) 0.05233(12) -0.15434(15) 0.0353(7) Uani 1 1 d . . .
C102 C -0.3674(3) -0.00132(19) -0.0656(2) 0.0350(11) Uani 1 1 d . C .
H10C H -0.3397 -0.0362 -0.0531 0.042 Uiso 1 1 calc R . .
H10D H -0.4317 -0.0081 -0.0753 0.042 Uiso 1 1 calc R . .
C112 C -0.3605(4) 0.0383(2) -0.0103(2) 0.0502(13) Uani 1 1 d . . .
H11D H -0.3908 0.0230 0.0269 0.075 Uiso 1 1 calc R C .
H11E H -0.3893 0.0726 -0.0221 0.075 Uiso 1 1 calc R . .
H11F H -0.2969 0.0448 -0.0002 0.075 Uiso 1 1 calc R . .
O13 O -0.4573(2) 0.21979(19) -0.38545(16) 0.0591(11) Uani 1 1 d . . .
C13 C -0.3980(4) 0.2562(2) -0.4058(2) 0.0473(14) Uani 1 1 d . C .
C23 C -0.4321(4) 0.2991(3) -0.4423(2) 0.0599(17) Uani 1 1 d . . .
H23 H -0.4945 0.3001 -0.4525 0.072 Uiso 1 1 calc R C .
C33 C -0.3762(5) 0.3397(3) -0.4635(3) 0.070(2) Uani 1 1 d . C .
H33 H -0.4000 0.3687 -0.4880 0.084 Uiso 1 1 calc R . .
C43 C -0.2855(5) 0.3383(2) -0.4491(3) 0.0638(17) Uani 1 1 d . . .
H43 H -0.2473 0.3670 -0.4624 0.077 Uiso 1 1 calc R C .
C53 C -0.2508(4) 0.2954(2) -0.4157(2) 0.0464(13) Uani 1 1 d . C .
H53 H -0.1879 0.2944 -0.4073 0.056 Uiso 1 1 calc R . .
C63 C -0.3045(3) 0.2530(2) -0.3934(2) 0.0381(11) Uani 1 1 d . . .
C73 C -0.2630(3) 0.20629(19) -0.3625(2) 0.0331(11) Uani 1 1 d . C .
N83 N -0.3136(2) 0.17122(16) -0.33326(17) 0.0338(9) Uani 1 1 d . . .
O93 O -0.2708(2) 0.12509(14) -0.31097(16) 0.0440(8) Uani 1 1 d . C .
C103 C -0.1625(3) 0.1974(2) -0.3638(2) 0.0395(12) Uani 1 1 d . . .
H10E H -0.1369 0.2152 -0.4018 0.047 Uiso 1 1 calc R C .
H10F H -0.1499 0.1580 -0.3670 0.047 Uiso 1 1 calc R . .
C113 C -0.1172(4) 0.2199(3) -0.3045(3) 0.0639(17) Uani 1 1 d . C .
H11G H -0.0522 0.2133 -0.3067 0.096 Uiso 1 1 calc R . .
H11H H -0.1419 0.2019 -0.2668 0.096 Uiso 1 1 calc R . .
H11I H -0.1284 0.2590 -0.3017 0.096 Uiso 1 1 calc R . .
O14 O -0.49011(19) 0.20976(12) 0.08614(13) 0.0283(7) Uani 1 1 d . . .
C14 C -0.4629(3) 0.16296(16) 0.11152(18) 0.0243(9) Uani 1 1 d . . .
C24 C -0.5280(3) 0.12923(17) 0.13768(18) 0.0278(10) Uani 1 1 d . . .
H24 H -0.5894 0.1400 0.1357 0.033 Uiso 1 1 calc R . .
C34 C -0.5065(3) 0.08076(17) 0.16639(19) 0.0291(10) Uani 1 1 d . . .
H34 H -0.5526 0.0587 0.1838 0.035 Uiso 1 1 calc R . .
C44 C -0.4179(3) 0.06428(18) 0.1698(2) 0.0330(10) Uani 1 1 d . . .
H44 H -0.4026 0.0309 0.1896 0.040 Uiso 1 1 calc R . .
C54 C -0.3521(3) 0.09666(17) 0.1444(2) 0.0310(10) Uani 1 1 d . . .
H54 H -0.2912 0.0849 0.1467 0.037 Uiso 1 1 calc R . .
C64 C -0.3712(3) 0.14638(16) 0.11504(18) 0.0240(9) Uani 1 1 d . . .
C74 C -0.2980(3) 0.17916(17) 0.08932(19) 0.0254(9) Uani 1 1 d . . .
N84 N -0.3140(2) 0.21993(14) 0.05207(16) 0.0263(8) Uani 1 1 d . . .
O94 O -0.23887(19) 0.24729(13) 0.03132(14) 0.0353(7) Uani 1 1 d . . .
C104 C -0.2010(3) 0.16540(18) 0.1057(2) 0.0314(10) Uani 1 1 d . . .
H10G H -0.1991 0.1483 0.1483 0.038 Uiso 1 1 calc R . .
H10H H -0.1655 0.1993 0.1078 0.038 Uiso 1 1 calc R . .
C114 C -0.1576(3) 0.1272(2) 0.0578(3) 0.0497(14) Uani 1 1 d . . .
H11J H -0.0954 0.1197 0.0708 0.075 Uiso 1 1 calc R . .
H11K H -0.1577 0.1443 0.0157 0.075 Uiso 1 1 calc R . .
H11L H -0.1916 0.0932 0.0561 0.075 Uiso 1 1 calc R . .
O15 O -0.12371(19) 0.30039(13) -0.04052(14) 0.0355(7) Uani 1 1 d . . .
C15 C -0.0774(3) 0.30431(18) -0.0946(2) 0.0299(10) Uani 1 1 d . . .
C25 C 0.0079(3) 0.2798(2) -0.0965(2) 0.0381(11) Uani 1 1 d . . .
H25 H 0.0300 0.2615 -0.0599 0.046 Uiso 1 1 calc R . .
C35 C 0.0597(3) 0.2817(2) -0.1499(2) 0.0431(12) Uani 1 1 d . . .
H35 H 0.1170 0.2647 -0.1503 0.052 Uiso 1 1 calc R . .
C45 C 0.0284(3) 0.3087(2) -0.2042(2) 0.0445(13) Uani 1 1 d . . .
H45 H 0.0642 0.3101 -0.2416 0.053 Uiso 1 1 calc R . .
C55 C -0.0542(3) 0.3330(2) -0.2028(2) 0.0369(11) Uani 1 1 d . . .
H55 H -0.0752 0.3509 -0.2400 0.044 Uiso 1 1 calc R . .
C65 C -0.1093(3) 0.33262(18) -0.14871(19) 0.0282(10) Uani 1 1 d . . .
C75 C -0.1956(3) 0.36159(17) -0.1496(2) 0.0285(10) Uani 1 1 d . . .
N85 N -0.2553(2) 0.35059(13) -0.10690(16) 0.0254(8) Uani 1 1 d . . .
O95 O -0.33206(19) 0.38190(11) -0.10695(14) 0.0302(7) Uani 1 1 d . . .
C105 C -0.2160(3) 0.40226(18) -0.2009(2) 0.0341(11) Uani 1 1 d . . .
H10I H -0.1589 0.4175 -0.2173 0.041 Uiso 1 1 calc R . .
H10J H -0.2518 0.4324 -0.1829 0.041 Uiso 1 1 calc R . .
C115 C -0.2684(4) 0.3760(2) -0.2556(2) 0.0472(13) Uani 1 1 d . . .
H11M H -0.2816 0.4033 -0.2881 0.071 Uiso 1 1 calc R . .
H11N H -0.3249 0.3609 -0.2395 0.071 Uiso 1 1 calc R . .
H11O H -0.2322 0.3469 -0.2743 0.071 Uiso 1 1 calc R . .
O16 O -0.5037(2) 0.40845(11) -0.10730(14) 0.0315(7) Uani 1 1 d . . .
C16 C -0.5827(3) 0.40534(17) -0.13679(19) 0.0281(10) Uani 1 1 d . . .
C26 C -0.6012(3) 0.44491(19) -0.1826(2) 0.0374(11) Uani 1 1 d . . .
H26 H -0.5566 0.4713 -0.1923 0.045 Uiso 1 1 calc R . .
C36 C -0.6827(4) 0.4464(2) -0.2139(3) 0.0526(14) Uani 1 1 d . . .
H36 H -0.6944 0.4741 -0.2443 0.063 Uiso 1 1 calc R . .
C46 C -0.7478(4) 0.4075(2) -0.2011(3) 0.0542(15) Uani 1 1 d . . .
H46 H -0.8038 0.4078 -0.2230 0.065 Uiso 1 1 calc R . .
C56 C -0.7300(3) 0.3686(2) -0.1561(2) 0.0433(12) Uani 1 1 d . . .
H56 H -0.7749 0.3422 -0.1474 0.052 Uiso 1 1 calc R . .
C66 C -0.6484(3) 0.36593(18) -0.1224(2) 0.0303(10) Uani 1 1 d . . .
C76 C -0.6359(3) 0.32333(17) -0.07413(19) 0.0273(9) Uani 1 1 d . . .
N86 N -0.5558(2) 0.31385(14) -0.05127(15) 0.0257(8) Uani 1 1 d . . .
O96 O -0.55057(19) 0.27406(11) -0.00563(13) 0.0280(7) Uani 1 1 d . . .
C106 C -0.7138(3) 0.28970(19) -0.0517(2) 0.0357(11) Uani 1 1 d . . .
H10K H -0.7705 0.3102 -0.0576 0.043 Uiso 1 1 calc R . .
H10L H -0.7066 0.2820 -0.0057 0.043 Uiso 1 1 calc R . .
C116 C -0.7193(3) 0.2367(2) -0.0881(3) 0.0476(13) Uani 1 1 d . . .
H11P H -0.7710 0.2157 -0.0730 0.071 Uiso 1 1 calc R . .
H11Q H -0.6639 0.2159 -0.0813 0.071 Uiso 1 1 calc R . .
H11R H -0.7266 0.2443 -0.1336 0.071 Uiso 1 1 calc R . .
O17 O -0.4649(7) 0.1144(4) -0.3966(5) 0.089(3) Uiso 0.50 1 d PD A -1
C27 C -0.4696(13) 0.1247(10) -0.4639(7) 0.065(3) Uiso 0.25 1 d PD A -1
H27A H -0.4222 0.1052 -0.4878 0.078 Uiso 0.25 1 calc PR A -1
H27B H -0.4676 0.1639 -0.4740 0.078 Uiso 0.25 1 calc PR A -1
C37 C -0.5630(14) 0.1003(12) -0.4744(11) 0.065(3) Uiso 0.25 1 d PD A -1
H37A H -0.5792 0.1029 -0.5195 0.098 Uiso 0.25 1 calc PR A -1
H37B H -0.6072 0.1201 -0.4489 0.098 Uiso 0.25 1 calc PR A -1
H37C H -0.5625 0.0621 -0.4615 0.098 Uiso 0.25 1 calc PR A -1
C47 C -0.5371(11) 0.1097(11) -0.4433(8) 0.065(3) Uiso 0.25 1 d PD A -2
H47A H -0.5671 0.1451 -0.4501 0.078 Uiso 0.25 1 calc PR A -2
H47B H -0.5825 0.0828 -0.4296 0.078 Uiso 0.25 1 calc PR A -2
C57 C -0.4888(16) 0.0910(10) -0.5034(8) 0.065(3) Uiso 0.25 1 d PD A -2
H57A H -0.5312 0.0865 -0.5375 0.098 Uiso 0.25 1 d PR A -2
H57B H -0.4449 0.1178 -0.5149 0.098 Uiso 0.25 1 d PR A -2
H57C H -0.4591 0.0571 -0.4952 0.098 Uiso 0.25 1 d PR A -2
O18 O -0.2475(3) 0.3658(2) 0.0354(2) 0.0848(14) Uani 1 1 d D . .
C28 C -0.1736(10) 0.3843(10) 0.0726(9) 0.065(3) Uiso 0.25 1 d PD B -2
H28A H -0.1669 0.3584 0.1082 0.078 Uiso 0.25 1 calc PR B -2
H28B H -0.1921 0.4193 0.0915 0.078 Uiso 0.25 1 calc PR B -2
C38 C -0.0836(11) 0.3925(12) 0.0463(12) 0.065(3) Uiso 0.25 1 d PD B -2
H38A H -0.0429 0.4050 0.0800 0.098 Uiso 0.25 1 calc PR B -2
H38B H -0.0864 0.4198 0.0125 0.098 Uiso 0.25 1 calc PR B -2
H38C H -0.0612 0.3583 0.0288 0.098 Uiso 0.25 1 calc PR B -2
O1A O -0.5385(3) 0.03690(18) -0.2896(2) 0.0795(14) Uani 1 1 d D . .
O2A O -0.4014(6) 0.0213(4) -0.2989(4) 0.042(3) Uiso 0.50 1 d PD C 1
C1A C -0.4763(4) 0.0115(2) -0.3142(2) 0.0149(15) Uiso 0.50 1 d PD C 1
C2A C -0.4985(8) -0.0318(4) -0.3627(5) 0.043(3) Uiso 0.50 1 d PD C 1
H2A1 H -0.5297 -0.0153 -0.3989 0.064 Uiso 0.50 1 calc PR C 1
H2A2 H -0.5374 -0.0592 -0.3432 0.064 Uiso 0.50 1 calc PR C 1
H2A3 H -0.4427 -0.0489 -0.3772 0.064 Uiso 0.50 1 calc PR C 1
O1A' O -0.4627(8) 0.0823(5) -0.3588(6) 0.109(4) Uiso 0.50 1 d PD A 2
O2A' O -0.3871(6) 0.0270(4) -0.3117(4) 0.040(3) Uiso 0.50 1 d PD A 2
C1A' C -0.4557(7) 0.0332(6) -0.3413(4) 0.098(5) Uiso 0.50 1 d PD A 2
C2A' C -0.5205(14) -0.0131(8) -0.3541(11) 0.142(10) Uiso 0.50 1 d PD A 2
H2A4 H -0.5042 -0.0442 -0.3275 0.214 Uiso 0.50 1 calc PR A 2
H2A5 H -0.5172 -0.0234 -0.3990 0.214 Uiso 0.50 1 calc PR A 2
H2A6 H -0.5820 -0.0015 -0.3440 0.214 Uiso 0.50 1 calc PR A 2
O1B O -0.4476(2) 0.38873(14) 0.02161(16) 0.0480(9) Uiso 1 1 d . . .
O2B O -0.4171(2) 0.32092(13) 0.08865(14) 0.0353(7) Uani 1 1 d . . .
C1B C -0.4323(4) 0.3694(2) 0.0763(2) 0.0414(12) Uani 1 1 d . . .
C2B C -0.4311(6) 0.4088(2) 0.1308(3) 0.085(2) Uani 1 1 d . . .
H2B1 H -0.3690 0.4136 0.1459 0.128 Uiso 1 1 calc R . .
H2B2 H -0.4682 0.3947 0.1655 0.128 Uiso 1 1 calc R . .
H2B3 H -0.4551 0.4438 0.1166 0.128 Uiso 1 1 calc R . .
O1C O -0.5170(2) 0.16567(12) -0.13433(14) 0.0312(7) Uani 1 1 d . A .
O2C O -0.4345(2) 0.18010(12) -0.04969(14) 0.0324(7) Uani 1 1 d . A .
C1C C -0.5028(3) 0.15819(17) -0.0756(2) 0.0317(10) Uani 1 1 d . A .
C2C C -0.5646(3) 0.1236(2) -0.0368(2) 0.0431(12) Uani 1 1 d . . .
H2C1 H -0.6269 0.1298 -0.0505 0.065 Uiso 1 1 calc R C .
H2C2 H -0.5583 0.1331 0.0082 0.065 Uiso 1 1 calc R . .
H2C3 H -0.5491 0.0854 -0.0428 0.065 Uiso 1 1 calc R . .
O1D O -0.4182(2) 0.24205(12) -0.24455(14) 0.0331(7) Uani 1 1 d . A .
O2D O -0.4566(2) 0.29491(12) -0.16695(14) 0.0342(7) Uani 1 1 d . A .
C1D C -0.4575(3) 0.28460(17) -0.2252(2) 0.0270(9) Uani 1 1 d . A .
C2D C -0.5047(3) 0.3210(2) -0.2714(2) 0.0429(12) Uani 1 1 d . . .
H2D1 H -0.4601 0.3425 -0.2947 0.064 Uiso 1 1 calc R C .
H2D2 H -0.5453 0.3453 -0.2484 0.064 Uiso 1 1 calc R . .
H2D3 H -0.5395 0.2990 -0.3015 0.064 Uiso 1 1 calc R . .
O1E O -0.2848(2) 0.15475(13) -0.16605(15) 0.0409(8) Uani 1 1 d . B .
O2E O -0.2524(2) 0.22963(12) -0.11643(14) 0.0326(7) Uani 1 1 d . B .
C1E C -0.2271(3) 0.18381(19) -0.1380(2) 0.0330(10) Uani 1 1 d . B .
C2E C -0.1335(3) 0.1648(2) -0.1297(3) 0.0544(15) Uani 1 1 d . . .
H2E1 H -0.1088 0.1794 -0.0900 0.082 Uiso 1 1 calc R C .
H2E2 H -0.0969 0.1772 -0.1656 0.082 Uiso 1 1 calc R . .
H2E3 H -0.1327 0.1251 -0.1281 0.082 Uiso 1 1 calc R . .
N19 N 0.3163(4) 0.4726(2) 0.0489(3) 0.042(2) Uiso 0.50 1 d PG D 1
C19 C 0.2871(7) 0.4160(4) 0.0396(5) 0.055(3) Uiso 0.50 1 d PG D 1
H19A H 0.2450 0.4059 0.0734 0.082 Uiso 0.50 1 calc PR D 1
H19B H 0.3397 0.3920 0.0411 0.082 Uiso 0.50 1 calc PR D 1
H19C H 0.2572 0.4125 -0.0018 0.082 Uiso 0.50 1 calc PR D 1
C29 C 0.3613(7) 0.4779(4) 0.1112(4) 0.070(4) Uiso 0.50 1 d PG D 1
H29A H 0.3808 0.5155 0.1173 0.105 Uiso 0.50 1 calc PR D 1
H29B H 0.4139 0.4539 0.1126 0.105 Uiso 0.50 1 calc PR D 1
H29C H 0.3192 0.4677 0.1449 0.105 Uiso 0.50 1 calc PR D 1
C39 C 0.2372(7) 0.5087(4) 0.0467(5) 0.065(4) Uiso 0.50 1 d PG D 1
H39A H 0.2566 0.5463 0.0528 0.098 Uiso 0.50 1 calc PR D 1
H39B H 0.1951 0.4986 0.0804 0.098 Uiso 0.50 1 calc PR D 1
H39C H 0.2073 0.5052 0.0053 0.098 Uiso 0.50 1 calc PR D 1
C49 C 0.3797(7) 0.4878(4) -0.0019(5) 0.066(4) Uiso 0.50 1 d PG D 1
H49A H 0.3991 0.5254 0.0042 0.099 Uiso 0.50 1 calc PR D 1
H49B H 0.3498 0.4843 -0.0433 0.099 Uiso 0.50 1 calc PR D 1
H49C H 0.4323 0.4638 -0.0005 0.099 Uiso 0.50 1 calc PR D 1
N19' N 0.2822(4) 0.4743(2) 0.0396(3) 0.0290(17) Uiso 0.50 1 d PG E 2
C19' C 0.2439(6) 0.4194(3) 0.0310(4) 0.048(3) Uiso 0.50 1 d PG E 2
H19D H 0.2928 0.3928 0.0290 0.072 Uiso 0.50 1 calc PR E 2
H19E H 0.2089 0.4183 -0.0085 0.072 Uiso 0.50 1 calc PR E 2
H19F H 0.2045 0.4109 0.0670 0.072 Uiso 0.50 1 calc PR E 2
C29' C 0.3349(7) 0.4761(4) 0.0993(4) 0.067(4) Uiso 0.50 1 d PG E 2
H29D H 0.3838 0.4495 0.0973 0.100 Uiso 0.50 1 calc PR E 2
H29E H 0.2955 0.4675 0.1352 0.100 Uiso 0.50 1 calc PR E 2
H29F H 0.3603 0.5125 0.1050 0.100 Uiso 0.50 1 calc PR E 2
C39' C 0.2084(7) 0.5145(4) 0.0427(5) 0.061(4) Uiso 0.50 1 d PG E 2
H39D H 0.1690 0.5059 0.0786 0.092 Uiso 0.50 1 calc PR E 2
H39E H 0.1734 0.5133 0.0031 0.092 Uiso 0.50 1 calc PR E 2
H39F H 0.2338 0.5508 0.0484 0.092 Uiso 0.50 1 calc PR E 2
C49' C 0.3416(7) 0.4872(4) -0.0146(4) 0.063(3) Uiso 0.50 1 d PG E 2
H49D H 0.3905 0.4606 -0.0167 0.095 Uiso 0.50 1 calc PR E 2
H49E H 0.3670 0.5236 -0.0089 0.095 Uiso 0.50 1 calc PR E 2
H49F H 0.3066 0.4860 -0.0542 0.095 Uiso 0.50 1 calc PR E 2
O110 O -0.6937(14) 0.0483(9) -0.3717(10) 0.093(6) Uiso 0.25 1 d P F 2

loop_
_atom_site_aniso_label
_atom_site_aniso_U_11
_atom_site_aniso_U_22
_atom_site_aniso_U_33
_atom_site_aniso_U_23
_atom_site_aniso_U_13
_atom_site_aniso_U_12
Mn1 0.0250(4) 0.0223(4) 0.0645(5) 0.0072(3) 0.0161(3) 0.0020(3)
Mn2 0.0282(4) 0.0347(4) 0.0442(4) -0.0012(3) 0.0139(3) 0.0047(3)
Mn3 0.0261(4) 0.0526(5) 0.0304(4) -0.0023(3) 0.0075(3) -0.0045(3)
Mn4 0.0237(3) 0.0254(3) 0.0239(3) 0.0050(3) 0.0035(2) 0.0012(3)
Mn5 0.0236(3) 0.0339(4) 0.0290(4) 0.0105(3) 0.0031(3) -0.0019(3)
Mn6 0.0270(4) 0.0224(3) 0.0291(3) 0.0044(3) 0.0030(3) 0.0016(3)
Mn7 0.0302(4) 0.0438(5) 0.0456(4) 0.0194(4) 0.0054(3) 0.0002(3)
O1 0.0225(16) 0.0255(16) 0.0495(19) -0.0026(14) 0.0143(14) -0.0006(13)
O2 0.0226(15) 0.0244(16) 0.0297(16) 0.0066(12) 0.0041(12) 0.0010(12)
O11 0.0297(18) 0.0289(18) 0.063(2) 0.0051(15) 0.0173(15) -0.0016(14)
C11 0.029(3) 0.028(2) 0.046(3) -0.013(2) 0.011(2) -0.007(2)
C21 0.035(3) 0.041(3) 0.046(3) -0.005(2) 0.010(2) -0.009(2)
C31 0.030(3) 0.067(4) 0.065(4) 0.005(3) 0.016(3) -0.008(3)
C41 0.024(3) 0.097(5) 0.081(4) 0.016(4) 0.013(3) 0.002(3)
C51 0.026(3) 0.080(4) 0.063(4) 0.013(3) 0.006(2) -0.001(3)
C61 0.024(2) 0.046(3) 0.038(3) -0.010(2) 0.004(2) -0.008(2)
C71 0.026(2) 0.047(3) 0.031(2) -0.010(2) -0.0005(19) -0.007(2)
N81 0.027(2) 0.034(2) 0.032(2) -0.0081(16) 0.0074(16) -0.0058(16)
O91 0.0295(18) 0.051(2) 0.0413(19) 0.0068(16) 0.0088(14) -0.0009(15)
C101 0.027(3) 0.104(5) 0.034(3) 0.013(3) -0.005(2) -0.009(3)
C111 0.055(4) 0.080(5) 0.056(4) 0.039(3) 0.013(3) 0.027(3)
O12 0.036(2) 0.065(3) 0.052(2) -0.0028(19) 0.0131(17) 0.0191(18)
C12 0.035(3) 0.029(3) 0.058(3) -0.009(2) 0.001(2) 0.004(2)
C22 0.033(3) 0.043(3) 0.078(4) 0.003(3) 0.013(3) 0.006(2)
C32 0.033(3) 0.053(4) 0.110(6) 0.012(4) 0.002(3) 0.005(3)
C42 0.034(3) 0.070(4) 0.103(5) 0.034(4) -0.006(3) 0.002(3)
C52 0.038(3) 0.057(4) 0.072(4) 0.024(3) 0.003(3) -0.003(3)
C62 0.029(3) 0.023(2) 0.057(3) -0.001(2) 0.002(2) -0.0028(19)
C72 0.033(3) 0.018(2) 0.048(3) -0.004(2) 0.001(2) -0.0045(19)
N82 0.025(2) 0.025(2) 0.047(2) -0.0037(17) 0.0106(17) -0.0013(16)
O92 0.0257(17) 0.0320(18) 0.0482(19) 0.0016(14) 0.0128(14) 0.0032(13)
C102 0.033(3) 0.031(3) 0.040(3) -0.001(2) 0.000(2) -0.002(2)
C112 0.057(3) 0.049(3) 0.045(3) -0.004(3) -0.005(3) -0.002(3)
O13 0.034(2) 0.115(4) 0.0284(18) 0.015(2) 0.0028(15) -0.006(2)
C13 0.046(3) 0.074(4) 0.022(2) 0.000(2) 0.013(2) 0.005(3)
C23 0.057(4) 0.094(5) 0.029(3) 0.005(3) 0.014(3) 0.026(4)
C33 0.089(5) 0.066(4) 0.054(4) 0.007(3) 0.031(4) 0.035(4)
C43 0.079(5) 0.047(4) 0.065(4) -0.002(3) 0.027(3) 0.007(3)
C53 0.051(3) 0.043(3) 0.044(3) -0.009(2) 0.014(2) -0.003(3)
C63 0.041(3) 0.047(3) 0.027(2) -0.010(2) 0.012(2) 0.000(2)
C73 0.031(2) 0.042(3) 0.026(2) -0.011(2) 0.0086(19) -0.007(2)
N83 0.029(2) 0.042(2) 0.031(2) -0.0097(17) 0.0101(16) -0.0030(18)
O93 0.0343(19) 0.041(2) 0.057(2) 0.0011(16) 0.0240(16) 0.0038(16)
C103 0.035(3) 0.050(3) 0.034(3) -0.002(2) 0.010(2) -0.010(2)
C113 0.045(3) 0.103(5) 0.044(3) -0.003(3) 0.000(3) -0.012(3)
O14 0.0269(16) 0.0307(17) 0.0272(15) 0.0085(13) 0.0068(12) 0.0034(13)
C14 0.037(2) 0.019(2) 0.017(2) -0.0028(16) 0.0013(17) 0.0008(18)
C24 0.030(2) 0.033(3) 0.021(2) -0.0023(18) 0.0061(17) -0.0028(19)
C34 0.041(3) 0.025(2) 0.021(2) -0.0062(18) 0.0052(18) -0.009(2)
C44 0.046(3) 0.023(2) 0.030(2) -0.0002(19) 0.000(2) -0.006(2)
C54 0.034(3) 0.029(2) 0.030(2) -0.0020(19) -0.0002(19) 0.002(2)
C64 0.029(2) 0.023(2) 0.019(2) -0.0007(17) 0.0021(17) -0.0001(18)
C74 0.030(2) 0.023(2) 0.023(2) -0.0034(18) 0.0011(17) 0.0015(18)
N84 0.0249(19) 0.030(2) 0.0242(18) 0.0047(15) 0.0042(14) -0.0007(15)
O94 0.0237(16) 0.0435(19) 0.0388(18) 0.0185(15) 0.0014(13) -0.0042(14)
C104 0.028(2) 0.031(2) 0.035(2) 0.0060(19) 0.0000(19) -0.0009(19)
C114 0.031(3) 0.052(3) 0.067(4) -0.012(3) 0.004(2) 0.006(2)
O15 0.0255(16) 0.053(2) 0.0284(16) 0.0106(14) -0.0005(13) -0.0057(15)
C15 0.024(2) 0.032(2) 0.033(2) 0.0016(19) 0.0016(18) -0.0108(19)
C25 0.025(2) 0.051(3) 0.039(3) 0.012(2) -0.004(2) -0.007(2)
C35 0.021(2) 0.058(3) 0.051(3) 0.007(3) 0.003(2) -0.001(2)
C45 0.029(3) 0.067(4) 0.037(3) -0.001(3) 0.009(2) 0.001(2)
C55 0.034(3) 0.047(3) 0.029(2) 0.006(2) 0.004(2) -0.002(2)
C65 0.027(2) 0.031(2) 0.027(2) 0.0029(18) 0.0028(18) -0.0067(19)
C75 0.033(2) 0.026(2) 0.027(2) 0.0021(18) 0.0028(19) -0.0068(19)
N85 0.0248(19) 0.0231(19) 0.0281(19) 0.0018(15) 0.0008(15) -0.0024(15)
O95 0.0281(16) 0.0221(16) 0.0403(18) 0.0056(13) 0.0061(13) 0.0011(13)
C105 0.037(3) 0.028(2) 0.038(3) 0.008(2) 0.007(2) -0.002(2)
C115 0.057(3) 0.048(3) 0.036(3) 0.014(2) -0.006(2) 0.000(3)
O16 0.0352(18) 0.0227(16) 0.0364(17) 0.0058(13) 0.0004(14) 0.0039(13)
C16 0.032(2) 0.030(2) 0.022(2) -0.0019(18) 0.0053(18) 0.0105(19)
C26 0.049(3) 0.030(3) 0.033(3) 0.007(2) 0.005(2) 0.007(2)
C36 0.063(4) 0.047(3) 0.048(3) 0.018(3) -0.004(3) 0.017(3)
C46 0.047(3) 0.061(4) 0.055(3) 0.019(3) -0.016(3) 0.005(3)
C56 0.042(3) 0.044(3) 0.044(3) 0.009(2) -0.008(2) 0.000(2)
C66 0.031(2) 0.033(3) 0.027(2) -0.0033(19) 0.0020(18) 0.007(2)
C76 0.028(2) 0.029(2) 0.024(2) -0.0013(18) 0.0004(18) 0.0040(19)
N86 0.031(2) 0.0257(19) 0.0206(17) 0.0018(15) 0.0023(14) 0.0026(15)
O96 0.0298(16) 0.0290(16) 0.0252(15) 0.0076(12) 0.0011(12) -0.0010(13)
C106 0.026(2) 0.045(3) 0.036(3) 0.009(2) -0.0035(19) 0.000(2)
C116 0.035(3) 0.037(3) 0.071(4) 0.005(3) -0.010(3) -0.002(2)
O18 0.104(4) 0.084(3) 0.067(3) -0.008(2) 0.004(3) -0.004(3)
O1A 0.079(3) 0.065(3) 0.095(3) -0.018(3) 0.019(3) -0.013(2)
O2B 0.0426(19) 0.0326(19) 0.0307(17) -0.0035(14) -0.0051(14) 0.0024(15)
C1B 0.059(3) 0.036(3) 0.029(3) -0.005(2) -0.007(2) 0.006(2)
C2B 0.165(8) 0.046(4) 0.044(4) -0.013(3) -0.020(4) 0.019(4)
O1C 0.0367(18) 0.0269(17) 0.0301(17) 0.0005(13) 0.0070(13) -0.0029(13)
O2C 0.0365(18) 0.0259(16) 0.0348(17) -0.0012(13) 0.0087(14) -0.0026(14)
C1C 0.035(3) 0.020(2) 0.040(3) -0.0008(19) 0.012(2) 0.0070(19)
C2C 0.040(3) 0.048(3) 0.042(3) 0.014(2) 0.010(2) -0.006(2)
O1D 0.0375(18) 0.0285(17) 0.0331(17) -0.0055(13) 0.0017(14) 0.0035(14)
O2D 0.0433(19) 0.0328(18) 0.0265(17) -0.0035(13) 0.0022(13) 0.0009(14)
C1D 0.029(2) 0.023(2) 0.029(2) -0.0015(18) 0.0015(18) -0.0059(19)
C2D 0.045(3) 0.050(3) 0.034(3) 0.000(2) -0.002(2) 0.011(2)
O1E 0.042(2) 0.0350(19) 0.046(2) -0.0088(15) 0.0067(16) -0.0031(15)
O2E 0.0300(17) 0.0273(17) 0.0405(18) -0.0035(14) 0.0048(13) 0.0012(13)
C1E 0.032(3) 0.037(3) 0.030(2) -0.004(2) 0.0073(19) -0.003(2)
C2E 0.041(3) 0.047(3) 0.075(4) 0.001(3) 0.011(3) 0.008(3)

loop_
_atom_type_symbol
_atom_type_description
_atom_type_scat_dispersion_real
_atom_type_scat_dispersion_imag
_atom_type_scat_source
C C 0.0033 0.0016 'International Tables Vol C Tables 4.2.6.8 and 6.1.1.4'
H H 0.0000 0.0000 'International Tables Vol C Tables 4.2.6.8 and 6.1.1.4'
N N 0.0061 0.0033 'International Tables Vol C Tables 4.2.6.8 and 6.1.1.4'
O O 0.0106 0.0060 'International Tables Vol C Tables 4.2.6.8 and 6.1.1.4'
Mn Mn 0.3368 0.7283 'International Tables Vol C Tables 4.2.6.8 and 6.1.1.4'

loop_
_geom_angle_atom_site_label_1
_geom_angle_atom_site_label_2
_geom_angle_atom_site_label_3
_geom_angle
O11 Mn1 O1 178.53(14)
O11 Mn1 O92 87.14(14)
O1 Mn1 O92 92.09(13)
O11 Mn1 N81 89.58(15)
O1 Mn1 N81 91.25(14)
O92 Mn1 N81 175.54(14)
O11 Mn1 O1A 90.29(15)
O1 Mn1 O1A 88.53(15)
O92 Mn1 O1A 95.02(16)
N81 Mn1 O1A 88.01(16)
O11 Mn1 O1C 95.05(13)
O1 Mn1 O1C 86.19(12)
O92 Mn1 O1C 88.64(12)
N81 Mn1 O1C 88.63(13)
O1A Mn1 O1C 173.68(14)
O11 Mn1 Mn2 146.23(10)
O1 Mn1 Mn2 32.54(9)
O92 Mn1 Mn2 62.85(9)
N81 Mn1 Mn2 121.11(10)
O1A Mn1 Mn2 78.12(12)
O1C Mn1 Mn2 99.10(8)
O11 Mn1 Mn3 150.26(11)
O1 Mn1 Mn3 30.37(10)
O92 Mn1 Mn3 122.34(9)
N81 Mn1 Mn3 61.19(10)
O1A Mn1 Mn3 83.74(12)
O1C Mn1 Mn3 89.95(7)
Mn2 Mn1 Mn3 60.55(2)
O12 Mn2 O1 177.96(16)
O12 Mn2 O93 87.48(15)
O1 Mn2 O93 92.00(14)
O12 Mn2 N82 88.80(15)
O1 Mn2 N82 91.41(14)
O93 Mn2 N82 170.38(16)
O12 Mn2 O2A' 91.2(3)
O1 Mn2 O2A' 90.8(3)
O93 Mn2 O2A' 93.1(3)
N82 Mn2 O2A' 95.9(3)
O12 Mn2 O2A 93.5(3)
O1 Mn2 O2A 88.5(2)
O93 Mn2 O2A 102.4(3)
N82 Mn2 O2A 86.6(3)
O2A' Mn2 O2A 9.6(3)
O12 Mn2 O1E 98.88(14)
O1 Mn2 O1E 79.14(12)
O93 Mn2 O1E 90.81(13)
N82 Mn2 O1E 81.01(13)
O2A' Mn2 O1E 169.4(3)
O2A Mn2 O1E 162.3(3)
O12 Mn2 Mn1 148.76(12)
O1 Mn2 Mn1 32.30(9)
O93 Mn2 Mn1 122.57(11)
N82 Mn2 Mn1 62.83(11)
O2A' Mn2 Mn1 79.8(2)
O2A Mn2 Mn1 73.2(2)
O1E Mn2 Mn1 89.77(8)
O12 Mn2 Mn3 149.17(12)
O1 Mn2 Mn3 30.67(9)
O93 Mn2 Mn3 62.06(10)
N82 Mn2 Mn3 122.04(11)
O2A' Mn2 Mn3 86.2(2)
O2A Mn2 Mn3 88.9(2)
O1E Mn2 Mn3 86.91(8)
Mn1 Mn2 Mn3 60.64(2)
O13 Mn3 O1 176.21(16)
O13 Mn3 O91 89.36(15)
O1 Mn3 O91 92.19(13)
O13 Mn3 N83 88.46(16)
O1 Mn3 N83 89.74(14)
O91 Mn3 N83 175.32(15)
O13 Mn3 O1D 96.96(16)
O1 Mn3 O1D 86.37(12)
O91 Mn3 O1D 94.36(13)
N83 Mn3 O1D 90.02(13)
O13 Mn3 O17 76.9(3)
O1 Mn3 O17 99.7(3)
O91 Mn3 O17 88.8(3)
N83 Mn3 O17 86.6(3)
O1D Mn3 O17 173.1(3)
O13 Mn3 O1A' 103.5(3)
O1 Mn3 O1A' 73.2(3)
O91 Mn3 O1A' 87.8(3)
N83 Mn3 O1A' 88.7(3)
O1D Mn3 O1A' 159.5(3)
O17 Mn3 O1A' 26.6(3)
O13 Mn3 Mn2 146.22(12)
O1 Mn3 Mn2 30.89(9)
O91 Mn3 Mn2 120.21(10)
N83 Mn3 Mn2 60.76(12)
O1D Mn3 Mn2 96.61(8)
O17 Mn3 Mn2 87.0(3)
O1A' Mn3 Mn2 65.1(3)
O13 Mn3 Mn1 150.54(11)
O1 Mn3 Mn1 30.36(9)
O91 Mn3 Mn1 62.11(10)
N83 Mn3 Mn1 119.41(12)
O1D Mn3 Mn1 92.68(8)
O17 Mn3 Mn1 94.2(3)
O1A' Mn3 Mn1 70.3(3)
Mn2 Mn3 Mn1 58.81(2)
O14 Mn4 O2 175.35(13)
O14 Mn4 O96 88.72(12)
O2 Mn4 O96 91.17(12)
O14 Mn4 N84 89.30(13)
O2 Mn4 N84 90.29(12)
O96 Mn4 N84 173.37(14)
O14 Mn4 O2B 93.33(12)
O2 Mn4 O2B 91.32(12)
O96 Mn4 O2B 94.41(12)
N84 Mn4 O2B 92.02(13)
O14 Mn4 O2C 92.42(12)
O2 Mn4 O2C 82.92(11)
O96 Mn4 O2C 89.30(12)
N84 Mn4 O2C 84.46(13)
O2B Mn4 O2C 173.22(11)
O14 Mn4 Mn6 149.19(9)
O2 Mn4 Mn6 32.67(8)
O96 Mn4 Mn6 62.76(8)
N84 Mn4 Mn6 120.33(10)
O2B Mn4 Mn6 78.49(8)
O2C Mn4 Mn6 98.27(7)
O15 Mn5 O94 89.51(13)
O15 Mn5 O2 176.92(12)
O94 Mn5 O2 93.50(12)
O15 Mn5 N85 89.07(13)
O94 Mn5 N85 173.45(14)
O2 Mn5 N85 88.00(13)
O15 Mn5 O2E 94.23(13)
O94 Mn5 O2E 97.71(13)
O2 Mn5 O2E 84.75(11)
N85 Mn5 O2E 88.77(12)
O15 Mn5 O18 86.91(16)
O94 Mn5 O18 86.22(16)
O2 Mn5 O18 93.92(15)
N85 Mn5 O18 87.32(15)
O2E Mn5 O18 175.91(14)
O16 Mn6 O2 176.50(13)
O16 Mn6 O95 88.06(13)
O2 Mn6 O95 91.43(12)
O16 Mn6 N86 89.84(13)
O2 Mn6 N86 90.12(13)
O95 Mn6 N86 170.76(13)
O16 Mn6 O1B 89.74(13)
O2 Mn6 O1B 93.75(13)
O95 Mn6 O1B 102.19(13)
N86 Mn6 O1B 86.79(13)
O16 Mn6 O2D 93.59(12)
O2 Mn6 O2D 82.95(11)
O95 Mn6 O2D 90.21(12)
N86 Mn6 O2D 80.94(12)
O1B Mn6 O2D 167.27(12)
O16 Mn6 Mn4 148.62(10)
O2 Mn6 Mn4 33.01(8)
O95 Mn6 Mn4 121.76(9)
N86 Mn6 Mn4 62.26(10)
O1B Mn6 Mn4 75.50(9)
O2D Mn6 Mn4 95.61(7)
O2E Mn7 O2D 109.11(12)
O2E Mn7 O1C 148.35(12)
O2D Mn7 O1C 99.15(11)
O2E Mn7 O2C 95.56(11)
O2D Mn7 O2C 115.27(11)
O1C Mn7 O2C 58.57(11)
O2E Mn7 O1D 110.70(11)
O2D Mn7 O1D 57.97(11)
O1C Mn7 O1D 96.07(11)
O2C Mn7 O1D 153.71(12)
O2E Mn7 O1E 58.45(11)
O2D Mn7 O1E 147.23(12)
O1C Mn7 O1E 103.51(12)
O2C Mn7 O1E 96.79(12)
O1D Mn7 O1E 96.01(12)
O2E Mn7 C1C 122.85(13)
O2D Mn7 C1C 109.89(12)
O1C Mn7 C1C 29.24(12)
O2C Mn7 C1C 29.33(13)
O1D Mn7 C1C 125.07(14)
O1E Mn7 C1C 101.35(12)
O2E Mn7 C1D 114.84(12)
O2D Mn7 C1D 28.81(12)
O1C Mn7 C1D 96.78(12)
O2C Mn7 C1D 137.66(13)
O1D Mn7 C1D 29.28(12)
O1E Mn7 C1D 123.75(13)
C1C Mn7 C1D 119.60(14)
O2E Mn7 C1E 29.39(12)
O2D Mn7 C1E 132.92(13)
O1C Mn7 C1E 127.64(13)
O2C Mn7 C1E 95.94(13)
O1D Mn7 C1E 106.28(12)
O1E Mn7 C1E 29.11(12)
C1C Mn7 C1E 113.96(14)
C1D Mn7 C1E 125.13(14)
Mn1 O1 Mn3 119.27(16)
Mn1 O1 Mn2 115.16(15)
Mn3 O1 Mn2 118.44(15)
Mn6 O2 Mn5 118.02(14)
Mn6 O2 Mn4 114.32(14)
Mn5 O2 Mn4 117.07(14)
C11 O11 Mn1 131.0(3)
O11 C11 C21 116.5(4)
O11 C11 C61 123.9(4)
C21 C11 C61 119.6(4)
C31 C21 C11 121.1(5)
C21 C31 C41 120.2(5)
C31 C41 C51 119.8(5)
C41 C51 C61 121.7(5)
C51 C61 C11 117.6(4)
C51 C61 C71 119.2(5)
C11 C61 C71 123.2(4)
N81 C71 C61 120.0(4)
N81 C71 C101 119.2(4)
C61 C71 C101 120.7(4)
C71 N81 O91 114.2(4)
C71 N81 Mn1 130.1(3)
O91 N81 Mn1 115.7(3)
N81 O91 Mn3 121.0(3)
C71 C101 C111 111.6(4)
C12 O12 Mn2 129.0(3)
O12 C12 C22 116.7(5)
O12 C12 C62 123.5(4)
C22 C12 C62 119.8(5)
C32 C22 C12 120.7(6)
C22 C32 C42 120.8(5)
C52 C42 C32 119.1(6)
C42 C52 C62 122.7(6)
C12 C62 C52 116.9(4)
C12 C62 C72 123.4(4)
C52 C62 C72 119.7(5)
N82 C72 C62 119.9(4)
N82 C72 C102 119.7(4)
C62 C72 C102 120.4(4)
C72 N82 O92 116.2(4)
C72 N82 Mn2 129.5(3)
O92 N82 Mn2 114.3(3)
N82 O92 Mn1 119.9(2)
C72 C102 C112 112.0(4)
C13 O13 Mn3 126.2(3)
O13 C13 C23 116.6(5)
O13 C13 C63 123.5(5)
C23 C13 C63 119.8(5)
C33 C23 C13 120.6(6)
C23 C33 C43 120.1(6)
C53 C43 C33 119.7(6)
C43 C53 C63 122.4(6)
C53 C63 C13 117.2(5)
C53 C63 C73 120.0(5)
C13 C63 C73 122.8(5)
N83 C73 C63 119.5(4)
N83 C73 C103 118.9(4)
C63 C73 C103 121.6(4)
C73 N83 O93 116.2(4)
C73 N83 Mn3 128.3(3)
O93 N83 Mn3 115.5(3)
N83 O93 Mn2 119.1(2)
C73 C103 C113 111.5(4)
C14 O14 Mn4 128.4(3)
O14 C14 C24 117.7(4)
O14 C14 C64 123.9(4)
C24 C14 C64 118.3(4)
C34 C24 C14 122.2(4)
C24 C34 C44 120.0(4)
C54 C44 C34 119.2(4)
C44 C54 C64 122.5(4)
C54 C64 C14 117.9(4)
C54 C64 C74 119.8(4)
C14 C64 C74 122.3(4)
N84 C74 C64 121.2(4)
N84 C74 C104 118.9(4)
C64 C74 C104 119.9(4)
C74 N84 O94 115.1(3)
C74 N84 Mn4 129.2(3)
O94 N84 Mn4 115.6(2)
N84 O94 Mn5 119.6(2)
C74 C104 C114 113.0(4)
C15 O15 Mn5 122.3(3)
O15 C15 C25 117.5(4)
O15 C15 C65 123.3(4)
C25 C15 C65 119.3(4)
C35 C25 C15 121.3(4)
C25 C35 C45 120.2(4)
C55 C45 C35 119.1(4)
C45 C55 C65 122.8(4)
C55 C65 C15 117.4(4)
C55 C65 C75 119.9(4)
C15 C65 C75 122.7(4)
N85 C75 C65 119.3(4)
N85 C75 C105 120.1(4)
C65 C75 C105 120.5(4)
C75 N85 O95 116.8(3)
C75 N85 Mn5 127.4(3)
O95 N85 Mn5 115.8(2)
N85 O95 Mn6 117.6(2)
C75 C105 C115 111.0(4)
C16 O16 Mn6 125.9(3)
O16 C16 C26 117.0(4)
O16 C16 C66 123.4(4)
C26 C16 C66 119.6(4)
C36 C26 C16 121.3(5)
C26 C36 C46 119.9(5)
C56 C46 C36 119.0(5)
C46 C56 C66 123.0(5)
C56 C66 C16 117.1(4)
C56 C66 C76 119.2(4)
C16 C66 C76 123.7(4)
N86 C76 C66 119.7(4)
N86 C76 C106 119.2(4)
C66 C76 C106 121.1(4)
C76 N86 O96 115.8(3)
C76 N86 Mn6 128.5(3)
O96 N86 Mn6 115.6(2)
N86 O96 Mn4 119.0(2)
C76 C106 C116 111.0(4)
C27 O17 C47 46.9(11)
C27 O17 Mn3 128.5(12)
C47 O17 Mn3 130.3(11)
O17 C27 C37 96.6(11)
O17 C47 C57 103.6(11)
C28 O18 Mn5 127.3(10)
O18 C28 C38 122.9(14)
C1A O1A Mn1 127.9(4)
C1A O2A Mn2 139.0(7)
O2A C1A O1A 119.3(7)
O2A C1A C2A 122.0(8)
O1A C1A C2A 118.7(7)
C1A' O1A' Mn3 139.8(9)
C1A' O2A' Mn2 127.0(9)
O2A' C1A' O1A' 109.8(13)
O2A' C1A' C2A' 122.3(15)
O1A' C1A' C2A' 127.9(14)
C1B O1B Mn6 130.4(3)
C1B O2B Mn4 127.1(3)
O2B C1B O1B 125.8(4)
O2B C1B C2B 117.4(4)
O1B C1B C2B 116.8(5)
C1C O1C Mn7 91.6(3)
C1C O1C Mn1 124.7(3)
Mn7 O1C Mn1 114.95(12)
C1C O2C Mn7 90.7(3)
C1C O2C Mn4 127.4(3)
Mn7 O2C Mn4 106.61(12)
O1C C1C O2C 119.2(4)
O1C C1C C2C 120.9(4)
O2C C1C C2C 120.0(4)
O1C C1C Mn7 59.2(2)
O2C C1C Mn7 60.0(2)
C2C C1C Mn7 178.6(3)
C1D O1D Mn3 137.4(3)
C1D O1D Mn7 90.3(2)
Mn3 O1D Mn7 116.42(13)
C1D O2D Mn7 92.6(3)
C1D O2D Mn6 156.6(3)
Mn7 O2D Mn6 105.65(12)
O2D C1D O1D 118.6(4)
O2D C1D C2D 121.2(4)
O1D C1D C2D 120.1(4)
O2D C1D Mn7 58.6(2)
O1D C1D Mn7 60.4(2)
C2D C1D Mn7 173.4(3)
C1E O1E Mn7 90.3(3)
C1E O1E Mn2 151.1(3)
Mn7 O1E Mn2 116.01(14)
C1E O2E Mn7 93.2(3)
C1E O2E Mn5 150.1(3)
Mn7 O2E Mn5 108.40(12)
O1E C1E O2E 118.0(4)
O1E C1E C2E 120.8(4)
O2E C1E C2E 121.2(4)
O1E C1E Mn7 60.6(2)
O2E C1E Mn7 57.5(2)
C2E C1E Mn7 175.6(4)
C29 N19 C39 109.5
C29 N19 C49 109.5
C39 N19 C49 109.5
C29 N19 C19 109.5
C39 N19 C19 109.5
C49 N19 C19 109.5
C49' N19' C29' 109.5
C49' N19' C19' 109.5
C29' N19' C19' 109.5
C49' N19' C39' 109.5
C29' N19' C39' 109.5
C19' N19' C39' 109.5

loop_
_geom_bond_atom_site_label_1
_geom_bond_atom_site_label_2
_geom_bond_distance
Mn1 O11 1.846(3)
Mn1 O1 1.868(3)
Mn1 O92 1.923(3)
Mn1 N81 1.999(4)
Mn1 O1A 2.277(4)
Mn1 O1C 2.296(3)
Mn1 Mn2 3.1644(10)
Mn1 Mn3 3.2242(10)
Mn2 O12 1.852(3)
Mn2 O1 1.881(3)
Mn2 O93 1.898(3)
Mn2 N82 1.999(4)
Mn2 O2A' 2.187(9)
Mn2 O2A 2.227(9)
Mn2 O1E 2.478(3)
Mn2 Mn3 3.2212(11)
Mn3 O13 1.847(4)
Mn3 O1 1.869(3)
Mn3 O91 1.897(3)
Mn3 N83 1.991(4)
Mn3 O1D 2.236(3)
Mn3 O17 2.312(10)
Mn3 O1A' 2.502(12)
Mn4 O14 1.857(3)
Mn4 O2 1.905(3)
Mn4 O96 1.936(3)
Mn4 N84 2.016(3)
Mn4 O2B 2.185(3)
Mn4 O2C 2.361(3)
Mn4 Mn6 3.1859(9)
Mn5 O15 1.853(3)
Mn5 O94 1.888(3)
Mn5 O2 1.895(3)
Mn5 N85 1.992(3)
Mn5 O2E 2.274(3)
Mn5 O18 2.364(5)
Mn6 O16 1.863(3)
Mn6 O2 1.887(3)
Mn6 O95 1.922(3)
Mn6 N86 1.997(3)
Mn6 O1B 2.199(4)
Mn6 O2D 2.423(3)
Mn7 O2E 2.191(3)
Mn7 O2D 2.217(3)
Mn7 O1C 2.227(3)
Mn7 O2C 2.246(3)
Mn7 O1D 2.254(3)
Mn7 O1E 2.261(3)
Mn7 C1C 2.592(4)
Mn7 C1D 2.593(4)
Mn7 C1E 2.595(5)
O11 C11 1.318(5)
C11 C21 1.404(6)
C11 C61 1.410(7)
C21 C31 1.363(7)
C31 C41 1.378(8)
C41 C51 1.383(8)
C51 C61 1.399(7)
C61 C71 1.470(7)
C71 N81 1.304(6)
C71 C101 1.499(7)
N81 O91 1.375(5)
C101 C111 1.531(9)
O12 C12 1.322(6)
C12 C22 1.402(7)
C12 C62 1.402(7)
C22 C32 1.369(8)
C32 C42 1.371(9)
C42 C52 1.367(8)
C52 C62 1.412(7)
C62 C72 1.468(6)
C72 N82 1.295(6)
C72 C102 1.509(6)
N82 O92 1.377(4)
C102 C112 1.523(7)
O13 C13 1.329(6)
C13 C23 1.400(8)
C13 C63 1.414(7)
C23 C33 1.377(9)
C33 C43 1.379(9)
C43 C53 1.372(8)
C53 C63 1.398(7)
C63 C73 1.458(7)
C73 N83 1.301(6)
C73 C103 1.509(6)
N83 O93 1.384(5)
C103 C113 1.521(7)
O14 C14 1.334(5)
C14 C24 1.391(6)
C14 C64 1.422(6)
C24 C34 1.377(6)
C34 C44 1.378(6)
C44 C54 1.373(6)
C54 C64 1.401(6)
C64 C74 1.460(6)
C74 N84 1.296(5)
C74 C104 1.519(6)
N84 O94 1.377(4)
C104 C114 1.524(7)
O15 C15 1.334(5)
C15 C25 1.404(6)
C15 C65 1.417(6)
C25 C35 1.365(7)
C35 C45 1.400(7)
C45 C55 1.365(7)
C55 C65 1.404(6)
C65 C75 1.466(6)
C75 N85 1.293(5)
C75 C105 1.505(6)
N85 O95 1.377(4)
C105 C115 1.531(7)
O16 C16 1.327(5)
C16 C26 1.398(6)
C16 C66 1.411(6)
C26 C36 1.377(7)
C36 C46 1.390(8)
C46 C56 1.374(7)
C56 C66 1.404(6)
C66 C76 1.472(6)
C76 N86 1.303(5)
C76 C106 1.500(6)
N86 O96 1.375(4)
C106 C116 1.517(7)
O17 C27 1.440(10)
O17 C47 1.456(10)
C27 C37 1.528(10)
C47 C57 1.527(10)
O18 C28 1.421(10)
C28 C38 1.462(10)
O1A C1A 1.231(6)
O2A C1A 1.182(7)
C1A C2A 1.512(8)
O1A' C1A' 1.270(9)
O2A' C1A' 1.202(9)
C1A' C2A' 1.516(10)
O1B C1B 1.265(6)
O2B C1B 1.243(6)
C1B C2B 1.504(7)
O1C C1C 1.267(5)
O2C C1C 1.270(5)
C1C C2C 1.496(6)
O1D C1D 1.269(5)
O2D C1D 1.251(5)
C1D C2D 1.496(6)
O1E C1E 1.262(5)
O2E C1E 1.275(5)
C1E C2E 1.476(7)
N19 C29 1.475(7)
N19 C39 1.475(7)
N19 C49 1.475(7)
N19 C19 1.475(7)
N19' C49' 1.479(7)
N19' C29' 1.479(7)
N19' C19' 1.479(7)
N19' C39' 1.479(7)
